data_4502679
loop_
_publ_author_name
'Aitipamula, Srinivasulu'
'Chow, Pui Shan'
'Tan, Reginald B. H.'

_publ_section_title
;
 Polymorphs and Solvates of a Cocrystal Involving an Analgesic Drug,
 Ethenzamide, and 3,5-Dinitrobenzoic Acid
;
_journal_issue 5
_journal_name_full 'Crystal Growth &amp; Design'
_journal_page_first 2229
_journal_paper_doi 10.1021/cg9015178
_journal_volume 10
_journal_year 2010
_chemical_formula_moiety 'C9 H11 N O2, C7 H4 N2 O6, 0.5(C4 H8 O2)'
_chemical_formula_sum 'C18 H19 N3 O9'
_chemical_formula_weight 421.36
_chemical_name_common
;
0.5 dioxane solvate of 1:1 cocrystal of ethenzamide and 
3,5-dinitrobenzoic acid
;
_chemical_name_systematic
;
0.5 dioxane solvate of 1:1 cocrystal of ethenzamide and 
3,5-dinitrobenzoic acid
;
_space_group_IT_number 2
_symmetry_cell_setting triclinic
_symmetry_space_group_name_Hall '-P 1'
_symmetry_space_group_name_H-M 'P -1'
_atom_sites_solution_hydrogens geom
_atom_sites_solution_primary direct
_atom_sites_solution_secondary difmap
_audit_creation_method SHELXL-97
_cell_angle_alpha 99.74(3)
_cell_angle_beta 91.75(3)
_cell_angle_gamma 102.04(3)
_cell_formula_units_Z 2
_cell_length_a 7.6623(15)
_cell_length_b 8.3247(17)
_cell_length_c 15.362(3)
_cell_measurement_reflns_used 2611
_cell_measurement_temperature 160(2)
_cell_measurement_theta_max 30.9002
_cell_measurement_theta_min 2.5431
_cell_volume 942.3(4)
_computing_cell_refinement 'CrystalClear (Rigaku Inc., 2008)'
_computing_data_collection 'CrystalClear (Rigaku Inc., 2008)'
_computing_data_reduction 'CrystalClear (Rigaku Inc., 2008)'
_computing_structure_refinement 'SHELXL-97 (Sheldrick, 1997)'
_computing_structure_solution 'SHELXS-97 (Sheldrick, 1990)'
_diffrn_ambient_temperature 160(2)
_diffrn_measured_fraction_theta_full 0.987
_diffrn_measured_fraction_theta_max 0.987
_diffrn_measurement_device_type 'Rigaku Saturn 70 CCD area detector'
_diffrn_measurement_method '\w scans'
_diffrn_radiation_monochromator graphite
_diffrn_radiation_source 'fine-focus sealed tube'
_diffrn_radiation_type MoK\a
_diffrn_radiation_wavelength 0.71073
_diffrn_reflns_av_R_equivalents 0.0204
_diffrn_reflns_av_sigmaI/netI 0.0243
_diffrn_reflns_limit_h_max 10
_diffrn_reflns_limit_h_min -10
_diffrn_reflns_limit_k_max 10
_diffrn_reflns_limit_k_min -11
_diffrn_reflns_limit_l_max 17
_diffrn_reflns_limit_l_min -20
_diffrn_reflns_number 13389
_diffrn_reflns_theta_full 28.28
_diffrn_reflns_theta_max 28.28
_diffrn_reflns_theta_min 2.54
_exptl_absorpt_coefficient_mu 0.121
_exptl_absorpt_correction_T_max 0.9785
_exptl_absorpt_correction_T_min 0.9612
_exptl_absorpt_correction_type multi-scan
_exptl_absorpt_process_details 'Jacobson, R. (1998) Private communication'
_exptl_crystal_colour colorless
_exptl_crystal_density_diffrn 1.485
_exptl_crystal_density_method 'not measured'
_exptl_crystal_description block
_exptl_crystal_F_000 440
_exptl_crystal_size_max 0.33
_exptl_crystal_size_mid 0.22
_exptl_crystal_size_min 0.18
_refine_diff_density_max 0.440
_refine_diff_density_min -0.785
_refine_diff_density_rms 0.076
_refine_ls_extinction_method none
_refine_ls_goodness_of_fit_ref 1.133
_refine_ls_hydrogen_treatment mixed
_refine_ls_matrix_type full
_refine_ls_number_parameters 284
_refine_ls_number_reflns 4623
_refine_ls_number_restraints 0
_refine_ls_restrained_S_all 1.133
_refine_ls_R_factor_all 0.0787
_refine_ls_R_factor_gt 0.0740
_refine_ls_shift/su_max 0.000
_refine_ls_shift/su_mean 0.000
_refine_ls_structure_factor_coef Fsqd
_refine_ls_weighting_details 'calc w=1/[\s^2^(Fo^2^)+(0.1193P)^2^+0.4057P] where P=(Fo^2^+2Fc^2^)/3'
_refine_ls_weighting_scheme calc
_refine_ls_wR_factor_gt 0.2062
_refine_ls_wR_factor_ref 0.2118
_reflns_number_gt 4249
_reflns_number_total 4623
_reflns_threshold_expression >2sigma(I)
_cod_data_source_file cg9015178_si_001.cif
_cod_data_source_block EA+DNBA-1,4-Dioxane
_cod_depositor_comments
;
The following automatic conversions were performed:

'_symmetry_cell_setting' value 'Triclinic' changed to 'triclinic'
according to /home/saulius/struct/CIF-dictionaries/cif_core.dic
dictionary named 'cif_core.dic' version 2.4.2 from 2011-04-26.

Automatic conversion script
Id: cif_fix_values 1715 2011-07-08 13:25:40Z adriana 
;
_cod_original_cell_volume 942.3(3)
_cod_original_sg_symbol_H-M P-1
_cod_database_code 4502679

loop_
_symmetry_equiv_pos_as_xyz
'x, y, z'
'-x, -y, -z'

loop_
_atom_site_label
_atom_site_type_symbol
_atom_site_fract_x
_atom_site_fract_y
_atom_site_fract_z
_atom_site_U_iso_or_equiv
_atom_site_adp_type
_atom_site_occupancy
_atom_site_symmetry_multiplicity
_atom_site_calc_flag
_atom_site_refinement_flags
O1 O 0.65495(18) -0.00503(16) 0.38851(9) 0.0311(3) Uani 1 1 d .
O2 O 0.8901(2) 0.49180(17) 0.38422(9) 0.0346(3) Uani 1 1 d .
N1 N 0.8510(2) 0.2889(2) 0.46517(11) 0.0334(4) Uani 1 1 d .
C2 C 0.6093(2) 0.0650(2) 0.31965(12) 0.0262(4) Uani 1 1 d .
C1 C 0.6857(2) 0.2359(2) 0.32093(12) 0.0267(4) Uani 1 1 d .
C7 C 0.8148(2) 0.3465(2) 0.39261(12) 0.0272(4) Uani 1 1 d .
C5 C 0.5256(3) 0.2147(3) 0.17843(13) 0.0331(4) Uani 1 1 d .
H5 H 0.4969 0.2657 0.1306 0.040 Uiso 1 1 calc R
C8 C 0.5632(3) -0.1743(2) 0.39287(13) 0.0303(4) Uani 1 1 d .
H8A H 0.5867 -0.2530 0.3409 0.036 Uiso 1 1 calc R
H8B H 0.4325 -0.1823 0.3936 0.036 Uiso 1 1 calc R
C4 C 0.4540(3) 0.0466(3) 0.17795(13) 0.0327(4) Uani 1 1 d .
H4 H 0.3764 -0.0176 0.1293 0.039 Uiso 1 1 calc R
C6 C 0.6397(2) 0.3069(2) 0.24969(13) 0.0306(4) Uani 1 1 d .
H6 H 0.6879 0.4218 0.2500 0.037 Uiso 1 1 calc R
C3 C 0.4947(3) -0.0281(2) 0.24782(13) 0.0318(4) Uani 1 1 d .
H3 H 0.4446 -0.1429 0.2469 0.038 Uiso 1 1 calc R
C9 C 0.6340(3) -0.2155(2) 0.47678(14) 0.0355(4) Uani 1 1 d .
H9A H 0.7632 -0.2076 0.4751 0.053 Uiso 1 1 calc R
H9B H 0.5747 -0.3293 0.4823 0.053 Uiso 1 1 calc R
H9C H 0.6102 -0.1365 0.5276 0.053 Uiso 1 1 calc R
O4 O 0.9025(2) -0.28869(18) 0.27944(11) 0.0380(4) Uani 1 1 d .
O3 O 1.0984(2) -0.1263(2) 0.38595(11) 0.0414(4) Uani 1 1 d .
O6 O 1.2495(2) 0.5535(2) 0.24939(12) 0.0484(4) Uani 1 1 d .
N3 N 0.8477(2) 0.0751(2) 0.05021(11) 0.0354(4) Uani 1 1 d .
C11 C 1.1198(2) 0.1472(2) 0.30116(12) 0.0280(4) Uani 1 1 d .
H11 H 1.1824 0.1651 0.3575 0.034 Uiso 1 1 calc R
O5 O 1.3107(2) 0.4599(2) 0.36718(11) 0.0480(4) Uani 1 1 d .
N2 N 1.2379(2) 0.4428(2) 0.29345(12) 0.0346(4) Uani 1 1 d .
C14 C 0.9410(2) 0.0992(2) 0.13786(12) 0.0289(4) Uani 1 1 d .
C13 C 1.0409(2) 0.2577(2) 0.17216(13) 0.0300(4) Uani 1 1 d .
H13 H 1.0487 0.3478 0.1409 0.036 Uiso 1 1 calc R
C10 C 1.0177(2) -0.0098(2) 0.26428(12) 0.0272(4) Uani 1 1 d .
O7 O 0.8631(3) 0.1944(2) 0.01230(12) 0.0545(5) Uani 1 1 d .
C12 C 1.1287(2) 0.2768(2) 0.25470(13) 0.0293(4) Uani 1 1 d .
O8 O 0.7602(3) -0.0645(2) 0.01903(12) 0.0542(5) Uani 1 1 d .
C15 C 0.9268(2) -0.0354(2) 0.18148(12) 0.0287(4) Uani 1 1 d .
H15 H 0.8570 -0.1421 0.1556 0.034 Uiso 1 1 calc R
C16 C 1.0117(2) -0.1465(2) 0.31694(13) 0.0301(4) Uani 1 1 d .
C18 C 0.6560(7) 0.5243(5) 0.0155(4) 0.1031(16) Uani 1 1 d .
H18A H 0.7613 0.4828 0.0333 0.124 Uiso 1 1 calc R
H18B H 0.7021 0.6205 -0.0136 0.124 Uiso 1 1 calc R
C17 C 0.4446(7) 0.6010(6) 0.0497(3) 0.0961(13) Uani 1 1 d .
H17A H 0.4799 0.7007 0.0218 0.115 Uiso 1 1 calc R
H17B H 0.3611 0.6288 0.0949 0.115 Uiso 1 1 calc R
O9 O 0.5870(11) 0.5871(7) 0.0926(5) 0.198(3) Uani 1 1 d .
H2 H 0.922(4) 0.352(3) 0.5090(19) 0.042(7) Uiso 1 1 d .
H1 H 0.794(4) 0.174(4) 0.468(2) 0.051(8) Uiso 1 1 d .
H7 H 0.907(5) -0.358(5) 0.314(2) 0.066(10) Uiso 1 1 d .

loop_
_atom_site_aniso_label
_atom_site_aniso_U_11
_atom_site_aniso_U_22
_atom_site_aniso_U_33
_atom_site_aniso_U_23
_atom_site_aniso_U_13
_atom_site_aniso_U_12
O1 0.0350(7) 0.0243(6) 0.0305(7) 0.0074(5) -0.0077(5) -0.0021(5)
O2 0.0432(8) 0.0249(7) 0.0322(7) 0.0073(5) -0.0052(6) -0.0010(5)
N1 0.0415(9) 0.0273(8) 0.0268(8) 0.0055(6) -0.0079(7) -0.0022(6)
C2 0.0270(8) 0.0261(8) 0.0242(8) 0.0043(6) -0.0022(6) 0.0035(6)
C1 0.0284(8) 0.0265(8) 0.0252(8) 0.0059(6) 0.0008(6) 0.0053(6)
C7 0.0291(8) 0.0257(8) 0.0260(9) 0.0051(7) 0.0001(7) 0.0042(6)
C5 0.0321(9) 0.0386(10) 0.0292(9) 0.0095(8) -0.0022(7) 0.0066(7)
C8 0.0325(9) 0.0238(8) 0.0317(9) 0.0058(7) -0.0044(7) -0.0003(6)
C4 0.0306(9) 0.0362(10) 0.0286(9) 0.0031(7) -0.0035(7) 0.0041(7)
C6 0.0309(9) 0.0313(9) 0.0299(9) 0.0085(7) -0.0010(7) 0.0056(7)
C3 0.0306(9) 0.0304(9) 0.0312(9) 0.0024(7) -0.0043(7) 0.0031(7)
C9 0.0397(10) 0.0293(9) 0.0363(10) 0.0096(8) -0.0040(8) 0.0029(7)
O4 0.0435(8) 0.0277(7) 0.0392(8) 0.0086(6) -0.0091(6) -0.0007(6)
O3 0.0476(9) 0.0360(8) 0.0372(8) 0.0134(6) -0.0125(6) -0.0017(6)
O6 0.0589(10) 0.0321(8) 0.0499(10) 0.0141(7) -0.0054(8) -0.0036(7)
N3 0.0395(9) 0.0400(9) 0.0276(8) 0.0069(7) -0.0027(7) 0.0103(7)
C11 0.0271(8) 0.0297(9) 0.0267(9) 0.0055(7) -0.0010(6) 0.0049(7)
O5 0.0538(9) 0.0386(8) 0.0426(9) 0.0053(7) -0.0156(7) -0.0055(7)
N2 0.0340(8) 0.0285(8) 0.0389(9) 0.0074(7) -0.0007(7) 0.0011(6)
C14 0.0309(9) 0.0318(9) 0.0246(9) 0.0060(7) -0.0006(7) 0.0078(7)
C13 0.0324(9) 0.0291(9) 0.0297(9) 0.0078(7) 0.0024(7) 0.0069(7)
C10 0.0262(8) 0.0284(9) 0.0265(9) 0.0058(7) -0.0005(6) 0.0046(6)
O7 0.0710(12) 0.0514(10) 0.0414(9) 0.0218(8) -0.0146(8) 0.0061(8)
C12 0.0281(8) 0.0272(9) 0.0312(9) 0.0060(7) 0.0014(7) 0.0025(7)
O8 0.0741(12) 0.0412(9) 0.0400(9) 0.0044(7) -0.0235(8) 0.0022(8)
C15 0.0289(8) 0.0277(8) 0.0282(9) 0.0035(7) -0.0013(7) 0.0047(6)
C16 0.0311(9) 0.0293(9) 0.0299(9) 0.0075(7) -0.0021(7) 0.0053(7)
C18 0.122(4) 0.0423(17) 0.143(4) 0.014(2) 0.042(3) 0.0118(19)
C17 0.118(4) 0.090(3) 0.077(3) 0.036(2) 0.004(2) -0.002(3)
O9 0.286(8) 0.112(4) 0.182(5) 0.050(4) -0.015(5) -0.001(4)

loop_
_atom_type_symbol
_atom_type_description
_atom_type_scat_dispersion_real
_atom_type_scat_dispersion_imag
_atom_type_scat_source
C C 0.0033 0.0016 'International Tables Vol C Tables 4.2.6.8 and 6.1.1.4'
H H 0.0000 0.0000 'International Tables Vol C Tables 4.2.6.8 and 6.1.1.4'
N N 0.0061 0.0033 'International Tables Vol C Tables 4.2.6.8 and 6.1.1.4'
O O 0.0106 0.0060 'International Tables Vol C Tables 4.2.6.8 and 6.1.1.4'

loop_
_geom_angle_atom_site_label_1
_geom_angle_atom_site_label_2
_geom_angle_atom_site_label_3
_geom_angle
_geom_angle_site_symmetry_1
_geom_angle_site_symmetry_3
C2 O1 C8 118.56(14) . .
C7 N1 H2 121.6(18) . .
C7 N1 H1 117.3(18) . .
H2 N1 H1 121(3) . .
O1 C2 C3 121.80(17) . .
O1 C2 C1 118.07(15) . .
C3 C2 C1 120.10(17) . .
C6 C1 C2 117.89(17) . .
C6 C1 C7 117.21(16) . .
C2 C1 C7 124.90(16) . .
O2 C7 N1 119.93(17) . .
O2 C7 C1 120.66(16) . .
N1 C7 C1 119.41(16) . .
C6 C5 C4 119.13(18) . .
C6 C5 H5 120.4 . .
C4 C5 H5 120.4 . .
O1 C8 C9 106.93(15) . .
O1 C8 H8A 110.3 . .
C9 C8 H8A 110.3 . .
O1 C8 H8B 110.3 . .
C9 C8 H8B 110.3 . .
H8A C8 H8B 108.6 . .
C3 C4 C5 120.62(18) . .
C3 C4 H4 119.7 . .
C5 C4 H4 119.7 . .
C5 C6 C1 122.04(18) . .
C5 C6 H6 119.0 . .
C1 C6 H6 119.0 . .
C4 C3 C2 120.21(18) . .
C4 C3 H3 119.9 . .
C2 C3 H3 119.9 . .
C8 C9 H9A 109.5 . .
C8 C9 H9B 109.5 . .
H9A C9 H9B 109.5 . .
C8 C9 H9C 109.5 . .
H9A C9 H9C 109.5 . .
H9B C9 H9C 109.5 . .
C16 O4 H7 107(2) . .
O7 N3 O8 123.80(18) . .
O7 N3 C14 118.43(18) . .
O8 N3 C14 117.76(18) . .
C12 C11 C10 119.08(17) . .
C12 C11 H11 120.5 . .
C10 C11 H11 120.5 . .
O5 N2 O6 124.60(18) . .
O5 N2 C12 117.64(17) . .
O6 N2 C12 117.76(17) . .
C13 C14 C15 123.56(18) . .
C13 C14 N3 117.21(18) . .
C15 C14 N3 119.23(18) . .
C12 C13 C14 116.09(18) . .
C12 C13 H13 122.0 . .
C14 C13 H13 122.0 . .
C11 C10 C15 120.19(17) . .
C11 C10 C16 117.28(16) . .
C15 C10 C16 122.53(17) . .
C11 C12 C13 122.90(18) . .
C11 C12 N2 119.08(17) . .
C13 C12 N2 118.02(17) . .
C14 C15 C10 118.16(18) . .
C14 C15 H15 120.9 . .
C10 C15 H15 120.9 . .
O3 C16 O4 124.60(18) . .
O3 C16 C10 122.28(18) . .
O4 C16 C10 113.12(16) . .
O9 C18 C17 122.9(5) . 2_665
O9 C18 H18A 106.6 . .
C17 C18 H18A 106.6 2_665 .
O9 C18 H18B 106.6 . .
C17 C18 H18B 106.6 2_665 .
H18A C18 H18B 106.6 . .
O9 C17 C18 124.2(6) . 2_665
O9 C17 H17A 106.3 . .
C18 C17 H17A 106.3 2_665 .
O9 C17 H17B 106.3 . .
C18 C17 H17B 106.3 2_665 .
H17A C17 H17B 106.4 . .
C17 O9 C18 91.7(6) . .

loop_
_geom_bond_atom_site_label_1
_geom_bond_atom_site_label_2
_geom_bond_distance
_geom_bond_site_symmetry_2
O1 C2 1.361(2) .
O1 C8 1.451(2) .
O2 C7 1.256(2) .
N1 C7 1.329(2) .
N1 H2 0.87(3) .
N1 H1 0.97(3) .
C2 C3 1.399(3) .
C2 C1 1.418(2) .
C1 C6 1.398(3) .
C1 C7 1.500(3) .
C5 C6 1.389(3) .
C5 C4 1.391(3) .
C5 H5 0.9500 .
C8 C9 1.503(3) .
C8 H8A 0.9900 .
C8 H8B 0.9900 .
C4 C3 1.387(3) .
C4 H4 0.9500 .
C6 H6 0.9500 .
C3 H3 0.9500 .
C9 H9A 0.9800 .
C9 H9B 0.9800 .
C9 H9C 0.9800 .
O4 C16 1.326(2) .
O4 H7 0.85(4) .
O3 C16 1.201(2) .
O6 N2 1.223(2) .
N3 O7 1.221(2) .
N3 O8 1.223(2) .
N3 C14 1.468(2) .
C11 C12 1.382(3) .
C11 C10 1.392(3) .
C11 H11 0.9500 .
O5 N2 1.220(2) .
N2 C12 1.473(2) .
C14 C13 1.387(3) .
C14 C15 1.387(3) .
C13 C12 1.386(3) .
C13 H13 0.9500 .
C10 C15 1.393(3) .
C10 C16 1.498(3) .
C15 H15 0.9500 .
C18 O9 1.378(8) .
C18 C17 1.397(7) 2_665
C18 H18A 0.9900 .
C18 H18B 0.9900 .
C17 O9 1.293(8) .
C17 C18 1.397(7) 2_665
C17 H17A 0.9900 .
C17 H17B 0.9900 .
